data_7226532
loop_
_publ_author_name
'Karmakar, Anirban'
'R\'ubio, Guilherme M. D. M.'
'Guedes da Silva, M. F\'atima C.'
'Ribeiro, Ana'
'Pombeiro, Armando J. L.'

_publ_section_title
;
 ZnII and CdII MOFs based on Amidoisophthalic acid ligand: Synthesis,
 Structure and Catalytic Application in Transesterification
;
_journal_name_full 'RSC Adv.'
_journal_paper_doi 10.1039/C6RA17518J
_journal_year 2016
_chemical_formula_sum 'C14 H16 Cd N2 O6'
_chemical_formula_weight 420.69
_space_group_crystal_system tetragonal
_space_group_IT_number 110
_space_group_name_Hall 'I 4bw -2c'
_space_group_name_H-M_alt 'I 41 c d'
_symmetry_space_group_name_Hall 'I 4bw -2c'
_symmetry_space_group_name_H-M 'I 41 c d'
_atom_sites_solution_hydrogens mixed
_audit_creation_method SHELXL-2014/6
_audit_update_record
;
2016-07-05 deposited with the CCDC.
2016-09-12 downloaded from the CCDC.
;
_cell_angle_alpha 90
_cell_angle_beta 90
_cell_angle_gamma 90
_cell_formula_units_Z 16
_cell_length_a 24.9839(7)
_cell_length_b 24.9839(7)
_cell_length_c 10.2525(3)
_cell_measurement_reflns_used 9601
_cell_measurement_temperature 296(2)
_cell_measurement_theta_max 25.36
_cell_measurement_theta_min 2.31
_cell_volume 6399.6(3)
_computing_cell_refinement 'Bruker SAINT'
_computing_data_collection 'Bruker APEX2'
_computing_data_reduction 'Bruker SAINT'
_computing_molecular_graphics 'Mercury CSD 3.5.1, 2008'
_computing_publication_material 'WinGX publication routines (Farrugia, 1999)'
_computing_structure_refinement 'SHELXL-2014/6 (Sheldrick, 2014)'
_computing_structure_solution 'SIR97 (Giacovazzo et al, 1999)'
_diffrn_ambient_temperature 296(2)
_diffrn_measured_fraction_theta_full 0.999
_diffrn_measured_fraction_theta_max 0.999
_diffrn_measurement_device_type 'Bruker APEX-II CCD'
_diffrn_measurement_method '\f and \w scans'
_diffrn_radiation_type MoK\a
_diffrn_radiation_wavelength 0.71073
_diffrn_reflns_av_R_equivalents 0.0218
_diffrn_reflns_av_unetI/netI 0.0109
_diffrn_reflns_Laue_measured_fraction_full 0.999
_diffrn_reflns_Laue_measured_fraction_max 0.999
_diffrn_reflns_limit_h_max 30
_diffrn_reflns_limit_h_min -30
_diffrn_reflns_limit_k_max 30
_diffrn_reflns_limit_k_min -30
_diffrn_reflns_limit_l_max 12
_diffrn_reflns_limit_l_min -12
_diffrn_reflns_number 35966
_diffrn_reflns_point_group_measured_fraction_full 0.992
_diffrn_reflns_point_group_measured_fraction_max 0.993
_diffrn_reflns_theta_full 25.242
_diffrn_reflns_theta_max 25.363
_diffrn_reflns_theta_min 2.306
_diffrn_source 'fine-focus sealed tube'
_exptl_absorpt_coefficient_mu 1.396
_exptl_absorpt_correction_T_max 0.7
_exptl_absorpt_correction_T_min 0.6
_exptl_absorpt_correction_type multi-scan
_exptl_absorpt_process_details SADABS
_exptl_crystal_colour Colourless
_exptl_crystal_density_diffrn 1.747
_exptl_crystal_description Block
_exptl_crystal_F_000 3360
_exptl_crystal_size_max 0.350
_exptl_crystal_size_mid 0.280
_exptl_crystal_size_min 0.190
_refine_diff_density_max 1.412
_refine_diff_density_min -0.349
_refine_diff_density_rms 0.113
_refine_ls_abs_structure_details
;
 Flack x determined using 1310 quotients [(I+)-(I-)]/[(I+)+(I-)]
 (Parsons, Flack and Wagner, Acta Cryst. B69 (2013) 249-259).
;
_refine_ls_abs_structure_Flack -0.048(7)
_refine_ls_extinction_method none
_refine_ls_goodness_of_fit_ref 1.068
_refine_ls_hydrogen_treatment mixed
_refine_ls_matrix_type full
_refine_ls_number_parameters 214
_refine_ls_number_reflns 2916
_refine_ls_number_restraints 2
_refine_ls_restrained_S_all 1.067
_refine_ls_R_factor_all 0.0271
_refine_ls_R_factor_gt 0.0262
_refine_ls_shift/su_max 0.002
_refine_ls_shift/su_mean 0.000
_refine_ls_structure_factor_coef Fsqd
_refine_ls_weighting_details 'w=1/[\s^2^(Fo^2^)+(0.0449P)^2^+8.2789P] where P=(Fo^2^+2Fc^2^)/3'
_refine_ls_weighting_scheme calc
_refine_ls_wR_factor_gt 0.0628
_refine_ls_wR_factor_ref 0.0639
_reflns_Friedel_coverage 0.868
_reflns_Friedel_fraction_full 0.985
_reflns_Friedel_fraction_max 0.985
_reflns_number_gt 2839
_reflns_number_total 2916
_reflns_threshold_expression 'I > 2\s(I)'
_cod_data_source_file c6ra17518j2.cif
_cod_data_source_block 3
_cod_original_cell_volume 6399.6(4)
_cod_database_code 7226532
_shelx_space_group_comment
;
The symmetry employed for this shelxl refinement is uniquely defined
by the following loop, which should always be used as a source of
symmetry information in preference to the above space-group names.
They are only intended as comments.
;
_shelx_estimated_absorpt_t_min 0.641
_shelx_estimated_absorpt_t_max 0.777
_shelxl_version_number 2014/6

loop_
_space_group_symop_operation_xyz
'x, y, z'
'-y+1/2, x, z+3/4'
'y+1/2, -x, z+3/4'
'-x, -y, z'
'-x, y, z+1/2'
'x, -y, z+1/2'
'-y+1/2, -x, z+1/4'
'y+1/2, x, z+1/4'
'x+1/2, y+1/2, z+1/2'
'-y+1, x+1/2, z+5/4'
'y+1, -x+1/2, z+5/4'
'-x+1/2, -y+1/2, z+1/2'
'-x+1/2, y+1/2, z+1'
'x+1/2, -y+1/2, z+1'
'-y+1, -x+1/2, z+3/4'
'y+1, x+1/2, z+3/4'

loop_
_atom_site_label
_atom_site_type_symbol
_atom_site_fract_x
_atom_site_fract_y
_atom_site_fract_z
_atom_site_U_iso_or_equiv
_atom_site_adp_type
_atom_site_occupancy
_atom_site_site_symmetry_order
_atom_site_calc_flag
_atom_site_refinement_flags_posn
_atom_site_refinement_flags_adp
O3 O 0.8493(2) 0.1679(2) 0.9726(4) 0.0564(13) Uani 1 1 d . .
C7 C 0.8234(2) 0.1741(2) 0.8685(6) 0.0335(11) Uani 1 1 d . .
C6 C 0.8515(2) 0.1602(2) 0.7431(5) 0.0275(10) Uani 1 1 d . .
Cd1 Cd 0.81325(2) 0.29496(2) 0.38441(6) 0.02663(12) Uani 1 1 d . .
O2 O 0.85567(18) 0.14767(18) 0.2806(4) 0.0438(10) Uani 1 1 d . .
O4 O 0.77614(19) 0.19091(18) 0.8641(5) 0.0519(11) Uani 1 1 d . .
O5 O 1.00592(17) 0.08105(19) 0.4485(4) 0.0502(10) Uani 1 1 d . .
O1 O 0.79910(13) 0.20527(14) 0.3653(4) 0.0290(8) Uani 1 1 d . .
N1 N 0.97751(18) 0.0915(2) 0.6569(4) 0.0401(11) Uani 1 1 d D .
C1 C 0.83666(18) 0.17089(18) 0.3775(6) 0.0286(9) Uani 1 1 d . .
O6 O 0.90300(16) 0.26431(17) 0.3782(7) 0.0680(13) Uani 1 1 d . .
N2 N 0.9902(2) 0.2603(3) 0.4221(12) 0.109(4) Uani 1 1 d . .
C8 C 0.83011(17) 0.17312(17) 0.6225(5) 0.0276(8) Uani 1 1 d . .
H8 H 0.7980 0.1918 0.6166 0.033 Uiso 1 1 calc R U
C5 C 0.9000(2) 0.1330(2) 0.7512(5) 0.0297(11) Uani 1 1 d . .
H5 H 0.9142 0.1248 0.8327 0.036 Uiso 1 1 calc R U
C2 C 0.8573(2) 0.1578(2) 0.5109(5) 0.0276(11) Uani 1 1 d . .
C4 C 0.92764(16) 0.11787(17) 0.6392(6) 0.0288(8) Uani 1 1 d . .
C9 C 1.0138(2) 0.0767(2) 0.5644(5) 0.0361(11) Uani 1 1 d . .
C10 C 1.0640(2) 0.0520(3) 0.6212(8) 0.0532(15) Uani 1 1 d . .
H10A H 1.0852 0.0798 0.6622 0.064 Uiso 1 1 calc R U
H10B H 1.0539 0.0265 0.6883 0.064 Uiso 1 1 calc R U
C3 C 0.9058(2) 0.1305(2) 0.5179(5) 0.0301(11) Uani 1 1 d . .
H3 H 0.9235 0.1206 0.4419 0.036 Uiso 1 1 calc R U
C11 C 1.0976(3) 0.0241(3) 0.5221(8) 0.0623(18) Uani 1 1 d . .
H11A H 1.0751 0.0033 0.4657 0.094 Uiso 1 1 calc R U
H11B H 1.1227 0.0010 0.5653 0.094 Uiso 1 1 calc R U
H11C H 1.1168 0.0501 0.4714 0.094 Uiso 1 1 calc R U
C12 C 0.9418(3) 0.2784(4) 0.4356(11) 0.080(3) Uani 1 1 d . .
H12 H 0.9369 0.3053 0.4971 0.096 Uiso 1 1 calc R U
C13 C 1.0004(6) 0.2187(7) 0.332(2) 0.194(11) Uani 1 1 d . .
H13A H 0.9888 0.2295 0.2469 0.290 Uiso 1 1 calc R U
H13B H 0.9812 0.1872 0.3583 0.290 Uiso 1 1 calc R U
H13C H 1.0380 0.2111 0.3306 0.290 Uiso 1 1 calc R U
C14 C 1.0366(6) 0.2812(10) 0.491(3) 0.240(13) Uani 1 1 d . .
H14A H 1.0328 0.3192 0.5028 0.360 Uiso 1 1 calc R U
H14B H 1.0684 0.2739 0.4420 0.360 Uiso 1 1 calc R U
H14C H 1.0392 0.2643 0.5753 0.360 Uiso 1 1 calc R U
H1N H 0.988(11) 0.079(9) 0.735(11) 0.360 Uiso 1 1 d D U

loop_
_atom_site_aniso_label
_atom_site_aniso_U_11
_atom_site_aniso_U_22
_atom_site_aniso_U_33
_atom_site_aniso_U_23
_atom_site_aniso_U_13
_atom_site_aniso_U_12
O3 0.064(3) 0.086(3) 0.020(2) -0.002(2) 0.0033(19) 0.025(3)
C7 0.039(3) 0.036(2) 0.025(3) 0.002(2) 0.004(2) 0.006(2)
C6 0.031(2) 0.031(2) 0.021(2) 0.0031(19) 0.0031(19) 0.0020(19)
Cd1 0.03254(18) 0.03089(18) 0.01647(17) -0.00190(15) 0.00112(15) -0.00156(12)
O2 0.055(2) 0.057(3) 0.0190(18) -0.0062(16) -0.0072(16) 0.021(2)
O4 0.035(2) 0.077(3) 0.044(3) -0.003(2) 0.012(2) 0.0125(18)
O5 0.041(2) 0.075(3) 0.035(2) 0.0071(19) 0.0086(18) 0.015(2)
O1 0.0291(18) 0.0320(18) 0.026(2) 0.0006(16) -0.0049(15) 0.0027(11)
N1 0.038(2) 0.058(3) 0.025(2) -0.0006(19) -0.0004(17) 0.015(2)
C1 0.033(2) 0.0285(19) 0.025(2) 0.003(2) -0.005(2) 0.0008(17)
O6 0.038(2) 0.056(2) 0.110(4) -0.014(3) 0.005(3) -0.0014(18)
N2 0.035(3) 0.067(4) 0.224(13) 0.024(5) 0.003(5) 0.007(3)
C8 0.028(2) 0.030(2) 0.025(2) 0.001(2) -0.003(2) 0.0020(16)
C5 0.035(3) 0.037(3) 0.018(2) 0.001(2) -0.0014(19) 0.003(2)
C2 0.034(3) 0.029(2) 0.020(2) 0.0035(18) -0.003(2) 0.001(2)
C4 0.0283(19) 0.036(2) 0.0219(18) 0.002(2) -0.003(2) 0.0073(16)
C9 0.028(2) 0.043(3) 0.037(3) 0.001(2) 0.005(2) 0.005(2)
C10 0.034(2) 0.064(3) 0.062(4) -0.005(4) -0.007(3) 0.013(2)
C3 0.030(3) 0.039(3) 0.021(2) -0.002(2) 0.0019(19) 0.005(2)
C11 0.046(3) 0.063(4) 0.078(5) 0.007(4) 0.010(3) 0.020(3)
C12 0.041(4) 0.069(5) 0.129(8) 0.003(5) 0.002(4) -0.004(3)
C13 0.109(9) 0.151(12) 0.32(3) 0.023(15) 0.093(15) 0.054(11)
C14 0.068(8) 0.29(3) 0.36(3) 0.06(3) -0.093(14) -0.025(12)

loop_
_atom_type_symbol
_atom_type_description
_atom_type_scat_dispersion_real
_atom_type_scat_dispersion_imag
_atom_type_scat_source
C C 0.0033 0.0016 'International Tables Vol C Tables 4.2.6.8 and 6.1.1.4'
H H 0.0000 0.0000 'International Tables Vol C Tables 4.2.6.8 and 6.1.1.4'
N N 0.0061 0.0033 'International Tables Vol C Tables 4.2.6.8 and 6.1.1.4'
O O 0.0106 0.0060 'International Tables Vol C Tables 4.2.6.8 and 6.1.1.4'
Cd Cd -0.8075 1.2024 'International Tables Vol C Tables 4.2.6.8 and 6.1.1.4'

loop_
_geom_angle_atom_site_label_1
_geom_angle_atom_site_label_2
_geom_angle_atom_site_label_3
_geom_angle
_geom_angle_site_symmetry_1
_geom_angle_site_symmetry_3
C7 O3 Cd1 107.3(4) . 3_565
O4 C7 O3 123.8(5) . .
O4 C7 C6 119.0(5) . .
O3 C7 C6 117.2(4) . .
C8 C6 C5 120.2(5) . .
C8 C6 C7 121.9(5) . .
C5 C6 C7 117.9(5) . .
O3 Cd1 O4 92.58(19) 10_543 12_654
O3 Cd1 O1 125.25(16) 10_543 .
O4 Cd1 O1 89.56(13) 12_654 .
O3 Cd1 O2 89.65(16) 10_543 10_544
O4 Cd1 O2 111.57(17) 12_654 10_544
O1 Cd1 O2 139.11(15) . 10_544
O3 Cd1 O6 88.7(2) 10_543 .
O4 Cd1 O6 168.02(18) 12_654 .
O1 Cd1 O6 80.02(13) . .
O2 Cd1 O6 80.34(17) 10_544 .
O3 Cd1 O1 139.08(15) 10_543 10_544
O4 Cd1 O1 83.96(17) 12_654 10_544
O1 Cd1 O1 95.55(15) . 10_544
O2 Cd1 O1 54.92(13) 10_544 10_544
O6 Cd1 O1 102.8(2) . 10_544
O3 Cd1 C1 115.00(17) 10_543 10_544
O4 Cd1 C1 99.63(17) 12_654 10_544
O1 Cd1 C1 118.47(15) . 10_544
O2 Cd1 C1 27.04(15) 10_544 10_544
O6 Cd1 C1 90.60(19) . 10_544
O1 Cd1 C1 27.92(13) 10_544 10_544
C1 O2 Cd1 94.0(3) . 3_564
C7 O4 Cd1 167.1(4) . 12_655
C1 O1 Cd1 122.6(3) . .
C1 O1 Cd1 89.9(3) . 3_564
Cd1 O1 Cd1 106.23(16) . 3_564
C9 N1 C4 128.3(5) . .
C9 N1 H1N 109(10) . .
C4 N1 H1N 122(10) . .
O2 C1 O1 121.1(5) . .
O2 C1 C2 119.7(4) . .
O1 C1 C2 119.2(5) . .
O2 C1 Cd1 59.0(3) . 3_564
O1 C1 Cd1 62.2(3) . 3_564
C2 C1 Cd1 175.3(3) . 3_564
C12 O6 Cd1 131.6(6) . .
C12 N2 C14 124.5(13) . .
C12 N2 C13 119.5(11) . .
C14 N2 C13 116.0(13) . .
C6 C8 C2 118.9(4) . .
C6 C8 H8 120.5 . .
C2 C8 H8 120.5 . .
C4 C5 C6 121.0(5) . .
C4 C5 H5 119.5 . .
C6 C5 H5 119.5 . .
C3 C2 C8 121.3(5) . .
C3 C2 C1 116.9(5) . .
C8 C2 C1 121.8(5) . .
C5 C4 C3 118.7(4) . .
C5 C4 N1 117.1(5) . .
C3 C4 N1 124.2(5) . .
O5 C9 N1 123.5(5) . .
O5 C9 C10 123.2(5) . .
N1 C9 C10 113.2(5) . .
C11 C10 C9 113.3(6) . .
C11 C10 H10A 108.9 . .
C9 C10 H10A 108.9 . .
C11 C10 H10B 108.9 . .
C9 C10 H10B 108.9 . .
H10A C10 H10B 107.7 . .
C2 C3 C4 119.9(5) . .
C2 C3 H3 120.1 . .
C4 C3 H3 120.1 . .
C10 C11 H11A 109.5 . .
C10 C11 H11B 109.5 . .
H11A C11 H11B 109.5 . .
C10 C11 H11C 109.5 . .
H11A C11 H11C 109.5 . .
H11B C11 H11C 109.5 . .
O6 C12 N2 127.3(10) . .
O6 C12 H12 116.4 . .
N2 C12 H12 116.4 . .
N2 C13 H13A 109.5 . .
N2 C13 H13B 109.5 . .
H13A C13 H13B 109.5 . .
N2 C13 H13C 109.5 . .
H13A C13 H13C 109.5 . .
H13B C13 H13C 109.5 . .
N2 C14 H14A 109.5 . .
N2 C14 H14B 109.5 . .
H14A C14 H14B 109.5 . .
N2 C14 H14C 109.5 . .
H14A C14 H14C 109.5 . .
H14B C14 H14C 109.5 . .

loop_
_geom_bond_atom_site_label_1
_geom_bond_atom_site_label_2
_geom_bond_distance
_geom_bond_site_symmetry_2
O3 C7 1.257(8) .
O3 Cd1 2.195(4) 3_565
C7 O4 1.255(8) .
C7 C6 1.506(8) .
C6 C8 1.385(8) .
C6 C5 1.392(7) .
Cd1 O3 2.195(4) 10_543
Cd1 O4 2.270(5) 12_654
Cd1 O1 2.277(4) .
Cd1 O2 2.346(4) 10_544
Cd1 O6 2.370(4) .
Cd1 O1 2.414(4) 10_544
Cd1 C1 2.730(6) 10_544
O2 C1 1.244(7) .
O2 Cd1 2.346(4) 3_564
O4 Cd1 2.270(5) 12_655
O5 C9 1.209(7) .
O1 C1 1.278(6) .
O1 Cd1 2.414(4) 3_564
N1 C9 1.362(6) .
N1 C4 1.421(6) .
N1 H1N 0.90(3) .
C1 C2 1.498(8) .
C1 Cd1 2.730(6) 3_564
O6 C12 1.187(9) .
N2 C12 1.298(10) .
N2 C14 1.457(18) .
N2 C13 1.413(19) .
C8 C2 1.384(8) .
C8 H8 0.9300 .
C5 C4 1.392(8) .
C5 H5 0.9300 .
C2 C3 1.393(7) .
C4 C3 1.394(8) .
C9 C10 1.516(7) .
C10 C11 1.490(10) .
C10 H10A 0.9700 .
C10 H10B 0.9700 .
C3 H3 0.9300 .
C11 H11A 0.9600 .
C11 H11B 0.9600 .
C11 H11C 0.9600 .
C12 H12 0.9300 .
C13 H13A 0.9600 .
C13 H13B 0.9600 .
C13 H13C 0.9600 .
C14 H14A 0.9600 .
C14 H14B 0.9600 .
C14 H14C 0.9600 .

loop_
_geom_hbond_atom_site_label_D
_geom_hbond_atom_site_label_H
_geom_hbond_atom_site_label_A
_geom_hbond_distance_DH
_geom_hbond_distance_HA
_geom_hbond_distance_DA
_geom_hbond_angle_DHA
_geom_hbond_site_symmetry_A
C5 H5 O5 0.93 2.57 3.361(7) 143.6 5_755
C10 H10A O2 0.97 2.56 3.523(8) 175.6 5_755
C3 H3 O5 0.93 2.29 2.880(6) 121.3 .
C12 H12 O2 0.93 2.48 3.111(10) 124.8 10_544
C5 H5 O5 0.93 2.57 3.361(7) 143.6 5_755
C10 H10A O2 0.97 2.56 3.523(8) 175.6 5_755
C3 H3 O5 0.93 2.29 2.880(6) 121.3 .
C12 H12 O2 0.93 2.48 3.111(10) 124.8 10_544

loop_
_geom_torsion_atom_site_label_1
_geom_torsion_atom_site_label_2
_geom_torsion_atom_site_label_3
_geom_torsion_atom_site_label_4
_geom_torsion
_geom_torsion_site_symmetry_1
_geom_torsion_site_symmetry_4
Cd1 O3 C7 O4 3.6(7) 3_565 .
Cd1 O3 C7 C6 -176.4(4) 3_565 .
O4 C7 C6 C8 10.2(8) . .
O3 C7 C6 C8 -169.8(5) . .
O4 C7 C6 C5 -169.0(5) . .
O3 C7 C6 C5 11.0(8) . .
O3 C7 O4 Cd1 -59(2) . 12_655
C6 C7 O4 Cd1 120.7(17) . 12_655
Cd1 O2 C1 O1 -4.1(5) 3_564 .
Cd1 O2 C1 C2 174.7(4) 3_564 .
Cd1 O1 C1 O2 -105.3(5) . .
Cd1 O1 C1 O2 4.0(5) 3_564 .
Cd1 O1 C1 C2 75.8(5) . .
Cd1 O1 C1 C2 -174.9(4) 3_564 .
Cd1 O1 C1 Cd1 -109.3(4) . 3_564
C5 C6 C8 C2 1.0(7) . .
C7 C6 C8 C2 -178.1(5) . .
C8 C6 C5 C4 -0.6(8) . .
C7 C6 C5 C4 178.6(5) . .
C6 C8 C2 C3 -0.9(7) . .
C6 C8 C2 C1 -179.4(5) . .
O2 C1 C2 C3 15.9(7) . .
O1 C1 C2 C3 -165.2(5) . .
O2 C1 C2 C8 -165.4(5) . .
O1 C1 C2 C8 13.5(7) . .
C6 C5 C4 C3 0.0(7) . .
C6 C5 C4 N1 178.4(5) . .
C9 N1 C4 C5 -174.2(6) . .
C9 N1 C4 C3 4.1(9) . .
C4 N1 C9 O5 -5.8(10) . .
C4 N1 C9 C10 176.9(5) . .
O5 C9 C10 C11 -11.2(9) . .
N1 C9 C10 C11 166.1(6) . .
C8 C2 C3 C4 0.3(8) . .
C1 C2 C3 C4 178.9(4) . .
C5 C4 C3 C2 0.2(7) . .
N1 C4 C3 C2 -178.1(5) . .
Cd1 O6 C12 N2 -177.2(7) . .
C14 N2 C12 O6 176.9(15) . .
C13 N2 C12 O6 -1.2(17) . .
